data_4505634
loop_
_publ_author_name
'Guilbault, Audrey-Anne'
'Legault, Claude Y.'

_publ_section_title
;
 Drastic Enhancement of Activity in Iodane-Based \a-Tosyloxylation of
 Ketones: Iodine(III) Does the Hypervalent Twist
;
_journal_issue 2
_journal_name_full 'ACS Catalysis'
_journal_page_first 219
_journal_paper_doi 10.1021/cs200612s
_journal_volume 2
_journal_year 2012
_chemical_formula_sum 'C18 H20 I N O5 S'
_chemical_formula_weight 489.31
_chemical_name_systematic
;
 ?
;
_space_group_IT_number 14
_symmetry_cell_setting monoclinic
_symmetry_space_group_name_Hall '-P 2yn'
_symmetry_space_group_name_H-M 'P 1 21/n 1'
_atom_sites_solution_hydrogens geom
_atom_sites_solution_primary direct
_atom_sites_solution_secondary difmap
_audit_conform_dict_location ftp://ftp.iucr.org/pub/cif_core.dic
_audit_conform_dict_name cif_core.dic
_audit_conform_dict_version 2.3
_audit_creation_date 2010-02-03T14:23:21-00:00
_audit_creation_method 'WinGX routine CIF_UPDATE'
_cell_angle_alpha 90
_cell_angle_beta 102.62(3)
_cell_angle_gamma 90
_cell_formula_units_Z 4
_cell_length_a 9.806(2)
_cell_length_b 12.760(6)
_cell_length_c 15.657(6)
_cell_measurement_reflns_used 20
_cell_measurement_temperature 293(2)
_cell_measurement_theta_max 12.5
_cell_measurement_theta_min 10
_cell_volume 1911.7(12)
_computing_cell_refinement Difrac
_computing_data_collection Difrac
_computing_data_reduction NRCVAX
_computing_structure_refinement 'SHELXL-97 (Sheldrick, 1997)'
_computing_structure_solution 'SHELXS-97 (Sheldrick, 1997)'
_diffrn_ambient_temperature 293(2)
_diffrn_measured_fraction_theta_full 0.999
_diffrn_measured_fraction_theta_max 0.998
_diffrn_measurement_device_type CAD4
_diffrn_measurement_method Omega
_diffrn_radiation_monochromator graphite
_diffrn_radiation_type MoK\a
_diffrn_radiation_wavelength 0.71073
_diffrn_reflns_av_R_equivalents 0
_diffrn_reflns_av_unetI/netI 0.0606
_diffrn_reflns_limit_h_max 11
_diffrn_reflns_limit_h_min -11
_diffrn_reflns_limit_k_max 15
_diffrn_reflns_limit_k_min 0
_diffrn_reflns_limit_l_max 18
_diffrn_reflns_limit_l_min 0
_diffrn_reflns_number 3558
_diffrn_reflns_theta_full 25.5
_diffrn_reflns_theta_max 25.53
_diffrn_reflns_theta_min 2.08
_diffrn_standards_decay_% 9.6
_diffrn_standards_interval_count 100
_diffrn_standards_number 1
_exptl_absorpt_coefficient_mu 1.813
_exptl_absorpt_correction_T_max 0.7132
_exptl_absorpt_correction_T_min 0.4643
_exptl_absorpt_correction_type psi-scan
_exptl_absorpt_process_details Empirical
_exptl_crystal_colour Colorless
_exptl_crystal_density_diffrn 1.7
_exptl_crystal_density_method 'not measured'
_exptl_crystal_description Needle
_exptl_crystal_F_000 976
_exptl_crystal_size_max 0.5
_exptl_crystal_size_mid 0.4
_exptl_crystal_size_min 0.2
_refine_diff_density_max 0.66
_refine_diff_density_min -0.725
_refine_diff_density_rms 0.111
_refine_ls_extinction_method none
_refine_ls_goodness_of_fit_ref 1.04
_refine_ls_hydrogen_treatment none
_refine_ls_matrix_type full
_refine_ls_number_parameters 233
_refine_ls_number_reflns 3558
_refine_ls_number_restraints 3
_refine_ls_restrained_S_all 1.04
_refine_ls_R_factor_all 0.1051
_refine_ls_R_factor_gt 0.0535
_refine_ls_shift/su_max 0.001
_refine_ls_shift/su_mean 0
_refine_ls_structure_factor_coef Fsqd
_refine_ls_weighting_details 'calc w=1/[\s^2^(Fo^2^)+(0.0593P)^2^+0.2801P] where P=(Fo^2^+2Fc^2^)/3'
_refine_ls_weighting_scheme calc
_refine_ls_wR_factor_gt 0.112
_refine_ls_wR_factor_ref 0.1251
_reflns_number_gt 2267
_reflns_number_total 3558
_reflns_threshold_expression >2sigma(I)
_cod_data_source_file cs200612s_si_002.cif
_cod_data_source_block aag01183
_cod_depositor_comments
;
The following automatic conversions were performed:

'_symmetry_cell_setting' value 'Monoclinic' changed to 'monoclinic'
according to /home/saulius/struct/CIF-dictionaries/cif_core.dic
dictionary named 'cif_core.dic' version 2.4.1 from
2010-06-29.

'_exptl_absorpt_correction_type' value 'Psi-Scan'
changed to 'psi-scan' according to
/home/saulius/struct/CIF-dictionaries/cif_core.dic dictionary named
'cif_core.dic' version 2.4.1 from 2010-06-29.

Automatic conversion script
Id: cif_fix_values 1715 2011-07-08 13:25:40Z adriana 
;
_cod_original_cell_volume 1911.8(12)
_cod_original_sg_symbol_H-M p21/n
_cod_database_code 4505634

loop_
_symmetry_equiv_pos_as_xyz
'x, y, z'
'-x+1/2, y+1/2, -z+1/2'
'-x, -y, -z'
'x-1/2, -y-1/2, z-1/2'

loop_
_atom_site_label
_atom_site_type_symbol
_atom_site_fract_x
_atom_site_fract_y
_atom_site_fract_z
_atom_site_U_iso_or_equiv
_atom_site_adp_type
_atom_site_occupancy
_atom_site_symmetry_multiplicity
_atom_site_calc_flag
_atom_site_refinement_flags
_atom_site_disorder_assembly
_atom_site_disorder_group
C1 C 0.5185(7) 0.1621(6) 0.9341(4) 0.0510(17) Uani 1 1 d . . .
C2 C 0.4698(8) 0.3341(6) 0.9860(5) 0.070(2) Uani 1 1 d . . .
H2A H 0.5053 0.3235 1.0482 0.084 Uiso 1 1 calc R . .
H2B H 0.5415 0.3676 0.9616 0.084 Uiso 1 1 calc R . .
C3 C 0.3404(10) 0.3978(7) 0.9695(6) 0.084(3) Uani 1 1 d . . .
H3A H 0.3392 0.444 1.0185 0.1 Uiso 1 1 calc R . .
H3B H 0.333 0.4398 0.9171 0.1 Uiso 1 1 calc R . .
C4 C 0.2255(10) 0.3218(7) 0.9586(7) 0.098(3) Uani 1 1 d . . .
H4A H 0.14 0.3517 0.9243 0.117 Uiso 1 1 calc R . .
H4B H 0.2095 0.3003 1.015 0.117 Uiso 1 1 calc R . .
C5 C 0.2730(7) 0.2291(6) 0.9110(5) 0.066(2) Uani 1 1 d . . .
H5A H 0.2355 0.1637 0.9275 0.079 Uiso 1 1 calc R . .
H5B H 0.2452 0.2376 0.848 0.079 Uiso 1 1 calc R . .
C6 C 0.4913(6) 0.0602(5) 0.8892(4) 0.0425(15) Uani 1 1 d . . .
C7 C 0.3620(7) 0.0225(6) 0.8397(4) 0.0538(19) Uani 1 1 d . . .
H7 H 0.283 0.0648 0.832 0.065 Uiso 1 1 calc R . .
C8 C 0.3522(8) -0.0746(6) 0.8034(5) 0.062(2) Uani 1 1 d . . .
H8 H 0.2663 -0.0981 0.7716 0.074 Uiso 1 1 calc R . .
C9 C 0.4675(8) -0.1391(6) 0.8129(5) 0.066(2) Uani 1 1 d . . .
H9 H 0.4588 -0.2057 0.7882 0.079 Uiso 1 1 calc R . .
C10 C 0.5965(7) -0.1041(6) 0.8594(4) 0.0532(18) Uani 1 1 d . . .
H10 H 0.6753 -0.1464 0.8659 0.064 Uiso 1 1 calc R . .
C11 C 0.6052(6) -0.0065(6) 0.8954(4) 0.0444(16) Uani 1 1 d . . .
C12 C 0.7975(7) 0.0700(6) 0.7121(4) 0.0508(18) Uani 1 1 d . A .
C13 C 0.7589(8) 0.1644(7) 0.7397(5) 0.064(2) Uani 1 1 d . . .
H13 H 0.8256 0.2064 0.7751 0.077 Uiso 1 1 calc R . .
C14 C 0.6221(10) 0.1988(7) 0.7158(6) 0.078(3) Uani 1 1 d . . .
H14 H 0.5967 0.2629 0.736 0.094 Uiso 1 1 calc R . .
C15 C 0.5253(8) 0.1386(9) 0.6629(6) 0.078(3) Uani 1 1 d . . .
C16 C 0.5616(9) 0.0435(8) 0.6356(6) 0.083(3) Uani 1 1 d . . .
H16 H 0.494 0.002 0.6004 0.1 Uiso 1 1 calc R . .
C17 C 0.6989(8) 0.0071(7) 0.6598(5) 0.065(2) Uani 1 1 d . . .
H17 H 0.7233 -0.058 0.6411 0.078 Uiso 1 1 calc R . .
C18 C 0.3745(9) 0.1759(9) 0.6325(8) 0.140(5) Uani 1 1 d . . .
H18A H 0.3651 0.2445 0.6556 0.21 Uiso 1 1 calc R . .
H18B H 0.3132 0.1281 0.6531 0.21 Uiso 1 1 calc R . .
H18C H 0.3505 0.1783 0.5697 0.21 Uiso 1 1 calc R . .
I1 I 0.79746(4) 0.05168(4) 0.96322(3) 0.05274(19) Uani 1 1 d . . .
N1 N 0.4256(6) 0.2332(4) 0.9411(4) 0.0509(14) Uani 1 1 d . . .
O1 O 0.6455(5) 0.1818(4) 0.9699(3) 0.0674(15) Uani 1 1 d . . .
O2 O 0.8922(5) -0.0777(4) 0.9433(3) 0.0647(14) Uani 1 1 d . . .
H2 H 0.9756 -0.073 0.966 0.097 Uiso 1 1 calc R . .
O3A O 1.0105(10) -0.0009(9) 0.8299(7) 0.0764(15) Uani 0.587(5) 1 d PD A 1
O4A O 1.0598(10) 0.1011(8) 0.7123(7) 0.0764(15) Uani 0.587(5) 1 d PD A 1
O5A O 0.9797(9) -0.0771(8) 0.6870(6) 0.0764(15) Uani 0.587(5) 1 d PD A 1
O3B O 1.0336(14) 0.0426(12) 0.6757(9) 0.0764(15) Uani 0.413(5) 1 d PD A 2
O4B O 0.9692(14) -0.0593(11) 0.7947(10) 0.0764(15) Uani 0.413(5) 1 d PD A 2
O5B O 1.0291(13) 0.1206(10) 0.8136(9) 0.0764(15) Uani 0.413(5) 1 d PD A 2
S2 S 0.9734(2) 0.02819(19) 0.74156(14) 0.0704(7) Uani 1 1 d . . .

loop_
_atom_site_aniso_label
_atom_site_aniso_U_11
_atom_site_aniso_U_22
_atom_site_aniso_U_33
_atom_site_aniso_U_23
_atom_site_aniso_U_13
_atom_site_aniso_U_12
C1 0.045(4) 0.057(5) 0.049(4) -0.003(4) 0.008(3) 0.000(4)
C2 0.085(6) 0.051(5) 0.075(5) -0.013(4) 0.017(5) 0.005(5)
C3 0.099(7) 0.054(5) 0.108(7) -0.007(5) 0.043(6) 0.013(5)
C4 0.084(7) 0.073(7) 0.144(9) 0.004(6) 0.040(6) 0.036(6)
C5 0.054(4) 0.055(5) 0.086(6) 0.013(4) 0.009(4) 0.021(4)
C6 0.039(3) 0.048(4) 0.038(3) -0.003(3) 0.003(3) 0.008(3)
C7 0.041(4) 0.066(5) 0.051(4) -0.002(4) 0.004(3) 0.009(4)
C8 0.051(4) 0.058(5) 0.069(5) -0.021(4) -0.003(4) -0.011(4)
C9 0.061(5) 0.050(5) 0.086(6) -0.016(4) 0.013(4) -0.004(4)
C10 0.045(4) 0.050(4) 0.062(4) -0.001(4) 0.006(3) 0.007(4)
C11 0.044(4) 0.047(4) 0.040(4) 0.002(3) 0.004(3) 0.003(3)
C12 0.036(3) 0.060(5) 0.053(4) 0.013(4) 0.003(3) -0.012(3)
C13 0.065(5) 0.067(6) 0.057(5) 0.005(4) 0.009(4) -0.011(5)
C14 0.087(7) 0.059(6) 0.095(7) 0.016(5) 0.035(6) 0.009(5)
C15 0.050(5) 0.086(7) 0.100(7) 0.035(6) 0.016(5) 0.009(5)
C16 0.055(5) 0.098(8) 0.086(6) 0.009(6) -0.006(4) -0.026(6)
C17 0.061(5) 0.060(5) 0.072(5) 0.002(4) 0.008(4) -0.012(4)
C18 0.058(6) 0.148(11) 0.209(13) 0.089(10) 0.017(7) 0.033(7)
I1 0.0360(2) 0.0654(3) 0.0519(3) -0.0038(3) -0.00114(17) 0.0046(3)
N1 0.046(3) 0.050(4) 0.055(3) -0.006(3) 0.009(3) 0.011(3)
O1 0.045(3) 0.067(3) 0.083(4) -0.027(3) -0.003(3) 0.007(3)
O2 0.038(3) 0.072(4) 0.077(3) 0.005(3) -0.003(2) 0.016(2)
O3A 0.054(3) 0.087(4) 0.087(4) 0.001(3) 0.013(3) 0.010(3)
O4A 0.054(3) 0.087(4) 0.087(4) 0.001(3) 0.013(3) 0.010(3)
O5A 0.054(3) 0.087(4) 0.087(4) 0.001(3) 0.013(3) 0.010(3)
O3B 0.054(3) 0.087(4) 0.087(4) 0.001(3) 0.013(3) 0.010(3)
O4B 0.054(3) 0.087(4) 0.087(4) 0.001(3) 0.013(3) 0.010(3)
O5B 0.054(3) 0.087(4) 0.087(4) 0.001(3) 0.013(3) 0.010(3)
S2 0.0418(10) 0.0976(19) 0.0690(12) 0.0309(13) 0.0062(9) -0.0046(11)

loop_
_atom_type_symbol
_atom_type_description
_atom_type_scat_dispersion_real
_atom_type_scat_dispersion_imag
_atom_type_scat_source
C C 0.0033 0.0016 'International Tables Vol C Tables 4.2.6.8 and 6.1.1.4'
H H 0 0 'International Tables Vol C Tables 4.2.6.8 and 6.1.1.4'
I I -0.4742 1.8119 'International Tables Vol C Tables 4.2.6.8 and 6.1.1.4'
N N 0.0061 0.0033 'International Tables Vol C Tables 4.2.6.8 and 6.1.1.4'
O O 0.0106 0.006 'International Tables Vol C Tables 4.2.6.8 and 6.1.1.4'
S S 0.1246 0.1234 'International Tables Vol C Tables 4.2.6.8 and 6.1.1.4'

loop_
_geom_angle_atom_site_label_1
_geom_angle_atom_site_label_2
_geom_angle_atom_site_label_3
_geom_angle
O1 C1 N1 117.3(6)
O1 C1 C6 116.1(6)
N1 C1 C6 126.6(6)
C3 C2 N1 104.1(7)
C4 C3 C2 105.3(7)
C3 C4 C5 105.2(7)
N1 C5 C4 102.3(7)
C11 C6 C7 116.1(6)
C11 C6 C1 116.6(6)
C7 C6 C1 127.3(6)
C8 C7 C6 120.7(7)
C7 C8 C9 121.2(7)
C8 C9 C10 119.7(7)
C11 C10 C9 118.6(7)
C10 C11 C6 123.6(6)
C10 C11 I1 120.2(5)
C6 C11 I1 116.1(5)
C13 C12 C17 119.7(7)
C13 C12 S2 120.5(6)
C17 C12 S2 119.8(6)
C12 C13 C14 121.1(8)
C15 C14 C13 119.6(8)
C14 C15 C16 120.1(8)
C14 C15 C18 121.0(10)
C16 C15 C18 118.9(10)
C15 C16 C17 121.0(8)
C12 C17 C16 118.5(8)
O2 I1 C11 91.5(2)
O2 I1 O1 167.15(19)
C11 I1 O1 75.6(2)
C1 N1 C5 128.9(6)
C1 N1 C2 120.4(6)
C5 N1 C2 110.7(6)
C1 O1 I1 115.4(4)
O3B S2 O4B 131.1(9)
O3B S2 O4A 40.5(6)
O4B S2 O4A 145.4(7)
O3B S2 O3A 138.6(7)
O4B S2 O3A 40.2(6)
O4A S2 O3A 116.9(6)
O3B S2 O5A 67.7(7)
O4B S2 O5A 69.9(7)
O4A S2 O5A 106.6(6)
O3A S2 O5A 105.8(6)
O3B S2 O5B 107.5(8)
O4B S2 O5B 102.3(8)
O4A S2 O5B 67.2(6)
O3A S2 O5B 62.4(6)
O5A S2 O5B 157.5(5)
O3B S2 C12 109.6(6)
O4B S2 C12 104.0(6)
O4A S2 C12 109.9(5)
O3A S2 C12 111.4(5)
O5A S2 C12 105.3(4)
O5B S2 C12 97.0(5)

loop_
_geom_bond_atom_site_label_1
_geom_bond_atom_site_label_2
_geom_bond_distance
C1 O1 1.274(7)
C1 N1 1.307(8)
C1 C6 1.474(9)
C2 C3 1.481(11)
C2 N1 1.485(9)
C3 C4 1.467(12)
C4 C5 1.523(11)
C5 N1 1.469(8)
C6 C11 1.390(9)
C6 C7 1.418(9)
C7 C8 1.359(9)
C8 C9 1.379(10)
C9 C10 1.388(9)
C10 C11 1.362(9)
C11 I1 2.088(6)
C12 C13 1.360(10)
C12 C17 1.380(10)
C12 S2 1.768(7)
C13 C14 1.384(10)
C14 C15 1.355(12)
C15 C16 1.360(12)
C15 C18 1.526(11)
C16 C17 1.396(11)
I1 O2 1.953(5)
I1 O1 2.248(5)
O3A S2 1.402(10)
O4A S2 1.401(10)
O5A S2 1.601(10)
O3B S2 1.308(14)
O4B S2 1.398(14)
O5B S2 1.641(13)

loop_
_geom_torsion_atom_site_label_1
_geom_torsion_atom_site_label_2
_geom_torsion_atom_site_label_3
_geom_torsion_atom_site_label_4
_geom_torsion
N1 C2 C3 C4 27.6(9)
C2 C3 C4 C5 -36.2(10)
C3 C4 C5 N1 29.7(9)
O1 C1 C6 C11 4.0(9)
N1 C1 C6 C11 -175.5(7)
O1 C1 C6 C7 -175.4(7)
N1 C1 C6 C7 5.1(11)
C11 C6 C7 C8 2.0(10)
C1 C6 C7 C8 -178.6(7)
C6 C7 C8 C9 -0.6(12)
C7 C8 C9 C10 -0.7(12)
C8 C9 C10 C11 0.6(11)
C9 C10 C11 C6 0.9(11)
C9 C10 C11 I1 -178.4(5)
C7 C6 C11 C10 -2.2(10)
C1 C6 C11 C10 178.3(6)
C7 C6 C11 I1 177.2(5)
C1 C6 C11 I1 -2.3(8)
C17 C12 C13 C14 -0.3(11)
S2 C12 C13 C14 178.9(6)
C12 C13 C14 C15 -1.2(12)
C13 C14 C15 C16 2.1(13)
C13 C14 C15 C18 -177.8(8)
C14 C15 C16 C17 -1.5(14)
C18 C15 C16 C17 178.4(8)
C13 C12 C17 C16 0.9(11)
S2 C12 C17 C16 -178.2(6)
C15 C16 C17 C12 0.0(13)
C10 C11 I1 O2 -0.6(5)
C6 C11 I1 O2 -179.9(5)
C10 C11 I1 O1 179.7(6)
C6 C11 I1 O1 0.4(5)
O1 C1 N1 C5 -176.3(7)
C6 C1 N1 C5 3.2(12)
O1 C1 N1 C2 2.6(10)
C6 C1 N1 C2 -177.9(6)
C4 C5 N1 C1 166.3(7)
C4 C5 N1 C2 -12.7(8)
C3 C2 N1 C1 172.2(7)
C3 C2 N1 C5 -8.7(8)
N1 C1 O1 I1 176.0(5)
C6 C1 O1 I1 -3.6(8)
O2 I1 O1 C1 0.5(12)
C11 I1 O1 C1 1.9(5)
C13 C12 S2 O3B -101.4(9)
C17 C12 S2 O3B 77.7(10)
C13 C12 S2 O4B 114.7(8)
C17 C12 S2 O4B -66.2(9)
C13 C12 S2 O4A -58.2(8)
C17 C12 S2 O4A 120.9(7)
C13 C12 S2 O3A 73.0(8)
C17 C12 S2 O3A -107.8(8)
C13 C12 S2 O5A -172.7(6)
C17 C12 S2 O5A 6.4(7)
C13 C12 S2 O5B 10.0(7)
C17 C12 S2 O5B -170.9(7)
